data_1512184
loop_
_publ_author_name
'Caumes, C\'ecile'
'Fernandes, Carlos'
'Roy, Olivier'
'Hjelmgaard, Thomas'
'Wenger, Emmanuel'
'Didierjean, Claude'
'Taillefumier, Claude'
'Faure, Sophie'

_publ_section_title
;
 Cyclic \a,\b-Tetrapeptoids: Sequence-Dependent Cyclization and
 Conformational Preference
;
_journal_issue 14
_journal_name_full 'Organic Letters'
_journal_page_first 3626
_journal_paper_doi 10.1021/ol401478j
_journal_volume 15
_journal_year 2013
_chemical_absolute_configuration syn
_chemical_compound_source 'synthesis as described'
_chemical_formula_moiety 'C32 H36 N4 O4'
_chemical_formula_sum 'C32 H36 N4 O4'
_chemical_formula_weight 540.65
_chemical_name_systematic
;
 ?
;
_space_group_IT_number 4
_symmetry_cell_setting monoclinic
_symmetry_Int_Tables_number 4
_symmetry_space_group_name_Hall 'P 2yb'
_symmetry_space_group_name_H-M 'P 1 21 1'
_atom_sites_solution_hydrogens geom
_atom_sites_solution_primary direct
_atom_sites_solution_secondary difmap
_audit_creation_date 2013-03-20T12:40:28-00:00
_audit_creation_method 'WinGX routine CIF_UPDATE'
_cell_angle_alpha 90
_cell_angle_beta 96.332(7)
_cell_angle_gamma 90
_cell_formula_units_Z 2
_cell_length_a 10.4508(14)
_cell_length_b 7.7930(7)
_cell_length_c 16.9387(19)
_cell_measurement_reflns_used 0
_cell_measurement_temperature 100(2)
_cell_measurement_theta_max 0
_cell_measurement_theta_min 0
_cell_measurement_wavelength 0.71073
_cell_volume 1371.1(3)
_computing_publication_material 'WinGX publication routines (Farrugia, 1999)'
_computing_structure_refinement 'SHELXL-97 (Sheldrick, 2008)'
_diffrn_ambient_temperature 100(2)
_diffrn_measured_fraction_theta_full 0.999
_diffrn_measured_fraction_theta_max 0.999
_diffrn_measurement_device_type 'Bruker Kappa Apex diffractometer'
_diffrn_measurement_method oscillation
_diffrn_radiation_monochromator graphite
_diffrn_radiation_probe x-ray
_diffrn_radiation_type MoK\a
_diffrn_radiation_wavelength 0.71073
_diffrn_reflns_av_R_equivalents 0.113
_diffrn_reflns_av_unetI/netI 0.0285
_diffrn_reflns_limit_h_max 13
_diffrn_reflns_limit_h_min -13
_diffrn_reflns_limit_k_max 10
_diffrn_reflns_limit_k_min -10
_diffrn_reflns_limit_l_max 21
_diffrn_reflns_limit_l_min -21
_diffrn_reflns_number 47096
_diffrn_reflns_theta_full 27.5
_diffrn_reflns_theta_max 27.5
_diffrn_reflns_theta_min 2.19
_exptl_absorpt_coefficient_mu 0.087
_exptl_absorpt_correction_type none
_exptl_crystal_colour colourless
_exptl_crystal_density_diffrn 1.31
_exptl_crystal_density_method 'not measured'
_exptl_crystal_description prism
_exptl_crystal_F_000 576
_exptl_crystal_size_max 0.3
_exptl_crystal_size_mid 0.05
_exptl_crystal_size_min 0.05
_refine_diff_density_max 0.217
_refine_diff_density_min -0.276
_refine_diff_density_rms 0.051
_refine_ls_extinction_method none
_refine_ls_goodness_of_fit_ref 1.108
_refine_ls_hydrogen_treatment mixed
_refine_ls_matrix_type full
_refine_ls_number_parameters 399
_refine_ls_number_reflns 3372
_refine_ls_number_restraints 1
_refine_ls_restrained_S_all 1.108
_refine_ls_R_factor_all 0.0604
_refine_ls_R_factor_gt 0.0474
_refine_ls_shift/su_max 0.016
_refine_ls_shift/su_mean 0.001
_refine_ls_structure_factor_coef Fsqd
_refine_ls_weighting_details 'calc w=1/[\s^2^(Fo^2^)+(0.0215P)^2^+1.1719P] where P=(Fo^2^+2Fc^2^)/3'
_refine_ls_weighting_scheme calc
_refine_ls_wR_factor_gt 0.0913
_refine_ls_wR_factor_ref 0.0989
_reflns_number_gt 2985
_reflns_number_total 3372
_reflns_threshold_expression >2\s(I)
_cod_data_source_file ol401478j_si_002.cif
_cod_data_source_block sf726a
_cod_database_code 1512184

loop_
_symmetry_equiv_pos_as_xyz
'x, y, z'
'-x, y+1/2, -z'

loop_
_atom_site_label
_atom_site_type_symbol
_atom_site_fract_x
_atom_site_fract_y
_atom_site_fract_z
_atom_site_U_iso_or_equiv
_atom_site_adp_type
_atom_site_occupancy
_atom_site_symmetry_multiplicity
_atom_site_calc_flag
_atom_site_refinement_flags
O1 O 0.5123(2) -0.1649(3) 0.64521(13) 0.0188(5) Uani 1 1 d .
O2 O 0.8381(2) -0.3766(4) 0.73658(14) 0.0286(6) Uani 1 1 d .
O3 O 0.4995(2) -0.1529(3) 0.86041(14) 0.0231(5) Uani 1 1 d .
O4 O 0.1734(2) 0.1151(4) 0.76940(15) 0.0312(6) Uani 1 1 d .
N1 N 0.6337(2) -0.4573(4) 0.69481(14) 0.0170(5) Uani 1 1 d .
N2 N 0.7029(2) -0.0862(4) 0.83844(14) 0.0162(5) Uani 1 1 d .
N3 N 0.3867(2) 0.1367(4) 0.80668(14) 0.0180(6) Uani 1 1 d .
N4 N 0.3144(2) -0.2443(4) 0.67498(14) 0.0153(5) Uani 1 1 d .
C1 C 0.4420(3) -0.2715(4) 0.67203(17) 0.0153(6) Uani 1 1 d .
C2 C 0.4969(3) -0.4454(4) 0.70266(18) 0.0156(6) Uani 1 1 d .
H2A H 0.480(3) -0.466(5) 0.7590(19) 0.019 Uiso 1 1 d .
H2B H 0.454(3) -0.535(5) 0.672(2) 0.019 Uiso 1 1 d .
C3 C 0.7288(3) -0.4079(4) 0.75223(19) 0.0185(6) Uani 1 1 d .
C4 C 0.6988(3) -0.4076(4) 0.83764(19) 0.0183(6) Uani 1 1 d .
H4A H 0.605(3) -0.423(5) 0.846(2) 0.022 Uiso 1 1 d .
H4B H 0.744(3) -0.506(5) 0.864(2) 0.022 Uiso 1 1 d .
C5 C 0.7455(3) -0.2432(4) 0.88171(19) 0.0197(7) Uani 1 1 d .
H5A H 0.711(3) -0.240(5) 0.935(2) 0.024 Uiso 1 1 d .
H5B H 0.845(3) -0.242(5) 0.8894(19) 0.024 Uiso 1 1 d .
C6 C 0.5751(3) -0.0522(4) 0.83380(18) 0.0169(6) Uani 1 1 d .
C7 C 0.5222(3) 0.1157(4) 0.79550(18) 0.0168(6) Uani 1 1 d .
H7A H 0.567(3) 0.220(5) 0.820(2) 0.02 Uiso 1 1 d .
H7B H 0.528(3) 0.110(5) 0.7392(19) 0.02 Uiso 1 1 d .
C8 C 0.2835(3) 0.1092(4) 0.75109(18) 0.0192(6) Uani 1 1 d .
C9 C 0.3043(3) 0.0812(4) 0.6649(2) 0.0197(7) Uani 1 1 d .
H9A H 0.248(3) 0.166(5) 0.635(2) 0.024 Uiso 1 1 d .
H9B H 0.392(3) 0.101(6) 0.656(2) 0.024 Uiso 1 1 d .
C10 C 0.2556(3) -0.0933(5) 0.63291(18) 0.0193(6) Uani 1 1 d .
H10A H 0.162(3) -0.101(5) 0.636(2) 0.023 Uiso 1 1 d .
H10B H 0.267(3) -0.101(5) 0.576(2) 0.023 Uiso 1 1 d .
C11 C 0.8067(3) 0.0274(4) 0.81623(17) 0.0167(6) Uani 1 1 d .
H11 H 0.8838 -0.0485 0.8164 0.02 Uiso 1 1 calc R
C12 C 0.7850(3) 0.1008(5) 0.73162(17) 0.0225(7) Uani 1 1 d .
H12A H 0.7415 0.015 0.6958 0.034 Uiso 1 1 calc R
H12B H 0.8682 0.1302 0.7136 0.034 Uiso 1 1 calc R
H12C H 0.7314 0.2041 0.7315 0.034 Uiso 1 1 calc R
C13 C 0.8453(3) 0.1637(4) 0.87922(18) 0.0169(6) Uani 1 1 d .
C14 C 0.9523(3) 0.2680(4) 0.87062(19) 0.0203(6) Uani 1 1 d .
H14 H 0.9975 0.2555 0.8253 0.024 Uiso 1 1 calc R
C15 C 0.9922(3) 0.3888(5) 0.9278(2) 0.0249(7) Uani 1 1 d .
H15 H 1.065 0.4585 0.9215 0.03 Uiso 1 1 calc R
C16 C 0.9271(3) 0.4096(5) 0.99453(19) 0.0245(7) Uani 1 1 d .
H16 H 0.9545 0.4935 1.0335 0.029 Uiso 1 1 calc R
C17 C 0.8216(3) 0.3060(5) 1.00339(18) 0.0223(7) Uani 1 1 d .
H17 H 0.7764 0.3191 1.0487 0.027 Uiso 1 1 calc R
C18 C 0.7815(3) 0.1834(4) 0.94653(17) 0.0170(6) Uani 1 1 d .
H18 H 0.7099 0.1123 0.9537 0.02 Uiso 1 1 calc R
C20 C 0.2276(3) -0.3785(4) 0.70149(17) 0.0179(6) Uani 1 1 d .
H20 H 0.2836 -0.4615 0.7344 0.022 Uiso 1 1 calc R
C21 C 0.1348(3) -0.3032(5) 0.75608(19) 0.0254(7) Uani 1 1 d .
H21A H 0.1831 -0.2334 0.7973 0.038 Uiso 1 1 calc R
H21B H 0.091 -0.3966 0.781 0.038 Uiso 1 1 calc R
H21C H 0.0709 -0.2314 0.7249 0.038 Uiso 1 1 calc R
C22 C 0.1635(3) -0.4799(4) 0.63009(17) 0.0148(6) Uani 1 1 d .
C23 C 0.2192(3) -0.4905(5) 0.55940(18) 0.0201(7) Uani 1 1 d .
H23 H 0.2941 -0.4248 0.5534 0.024 Uiso 1 1 calc R
C24 C 0.1678(3) -0.5950(5) 0.49716(19) 0.0233(7) Uani 1 1 d .
H24 H 0.2075 -0.6005 0.4494 0.028 Uiso 1 1 calc R
C25 C 0.0582(3) -0.6911(5) 0.5054(2) 0.0258(7) Uani 1 1 d .
H25 H 0.0235 -0.7649 0.4638 0.031 Uiso 1 1 calc R
C26 C -0.0004(3) -0.6790(5) 0.5747(2) 0.0241(7) Uani 1 1 d .
H26 H -0.0771 -0.7415 0.5797 0.029 Uiso 1 1 calc R
C27 C 0.0522(3) -0.5760(4) 0.63679(18) 0.0190(6) Uani 1 1 d .
H27 H 0.0121 -0.5708 0.6844 0.023 Uiso 1 1 calc R
C31 C 0.3597(3) 0.1770(4) 0.88791(19) 0.0223(7) Uani 1 1 d .
H31A H 0.4153 0.1061 0.9262 0.027 Uiso 1 1 calc R
H31B H 0.2689 0.1491 0.8939 0.027 Uiso 1 1 calc R
C32 C 0.3834(3) 0.3601(5) 0.90554(19) 0.0219(7) Uani 1 1 d .
C33 C 0.4028(4) 0.5069(5) 0.9156(2) 0.0301(8) Uani 1 1 d .
H33 H 0.4184 0.626 0.9238 0.036 Uiso 1 1 calc R
C41 C 0.6671(3) -0.4809(5) 0.61326(18) 0.0210(7) Uani 1 1 d .
H41A H 0.6302 -0.386 0.5791 0.025 Uiso 1 1 calc R
H41B H 0.7618 -0.4788 0.6133 0.025 Uiso 1 1 calc R
C42 C 0.6160(3) -0.6457(5) 0.58165(18) 0.0220(7) Uani 1 1 d .
C43 C 0.5723(3) -0.7815(5) 0.56037(19) 0.0294(8) Uani 1 1 d .
H43 H 0.5375 -0.8897 0.5434 0.035 Uiso 1 1 calc R

loop_
_atom_site_aniso_label
_atom_site_aniso_U_11
_atom_site_aniso_U_22
_atom_site_aniso_U_33
_atom_site_aniso_U_23
_atom_site_aniso_U_13
_atom_site_aniso_U_12
O1 0.0175(11) 0.0151(11) 0.0244(11) 0.0009(9) 0.0043(8) -0.0015(9)
O2 0.0137(11) 0.0360(14) 0.0370(13) -0.0115(12) 0.0072(9) -0.0044(11)
O3 0.0221(12) 0.0155(11) 0.0323(12) 0.0023(10) 0.0064(9) 0.0000(10)
O4 0.0180(12) 0.0394(15) 0.0369(13) -0.0108(13) 0.0066(10) 0.0045(11)
N1 0.0106(11) 0.0222(14) 0.0185(12) 0.0000(11) 0.0024(9) 0.0027(10)
N2 0.0191(13) 0.0123(12) 0.0168(12) 0.0000(10) 0.0003(10) -0.0020(11)
N3 0.0188(13) 0.0175(13) 0.0184(12) -0.0018(11) 0.0045(10) 0.0025(11)
N4 0.0128(12) 0.0161(13) 0.0168(12) -0.0004(11) 0.0015(9) -0.0002(10)
C1 0.0114(13) 0.0196(16) 0.0143(13) -0.0059(12) -0.0009(11) 0.0012(12)
C2 0.0094(13) 0.0181(16) 0.0189(14) -0.0001(12) -0.0001(11) -0.0007(12)
C3 0.0152(15) 0.0115(15) 0.0277(16) -0.0021(13) -0.0021(12) 0.0034(12)
C4 0.0170(16) 0.0130(15) 0.0236(16) -0.0020(13) -0.0029(12) 0.0008(12)
C5 0.0246(17) 0.0135(15) 0.0197(15) 0.0007(13) -0.0027(13) 0.0015(13)
C6 0.0201(16) 0.0135(15) 0.0168(14) -0.0023(12) 0.0006(12) 0.0001(12)
C7 0.0150(14) 0.0143(15) 0.0211(15) 0.0010(13) 0.0016(11) 0.0011(12)
C8 0.0202(16) 0.0134(15) 0.0242(15) 0.0003(13) 0.0033(12) 0.0032(13)
C9 0.0212(17) 0.0164(16) 0.0214(16) 0.0003(13) 0.0021(13) 0.0015(13)
C10 0.0184(16) 0.0211(16) 0.0179(14) -0.0024(13) 0.0001(11) 0.0027(13)
C11 0.0154(14) 0.0162(15) 0.0185(14) 0.0008(12) 0.0024(11) -0.0013(12)
C12 0.0246(16) 0.0256(17) 0.0178(14) 0.0001(13) 0.0051(12) -0.0038(14)
C13 0.0170(15) 0.0128(15) 0.0193(14) 0.0008(12) -0.0049(11) 0.0026(12)
C14 0.0159(15) 0.0182(16) 0.0266(15) 0.0039(14) 0.0017(12) 0.0019(13)
C15 0.0196(16) 0.0190(17) 0.0345(18) -0.0006(15) -0.0045(13) -0.0050(14)
C16 0.0277(17) 0.0187(16) 0.0240(15) -0.0044(14) -0.0113(13) -0.0022(14)
C17 0.0288(17) 0.0217(17) 0.0155(14) -0.0023(13) -0.0017(12) 0.0008(14)
C18 0.0178(15) 0.0165(15) 0.0170(14) 0.0036(12) 0.0026(12) -0.0023(13)
C20 0.0155(14) 0.0215(15) 0.0170(14) -0.0001(13) 0.0025(11) -0.0013(13)
C21 0.0198(16) 0.034(2) 0.0237(15) -0.0074(14) 0.0087(13) -0.0046(14)
C22 0.0101(13) 0.0150(14) 0.0192(14) 0.0003(12) 0.0004(10) 0.0047(12)
C23 0.0183(15) 0.0217(17) 0.0197(15) 0.0002(14) -0.0012(12) -0.0003(14)
C24 0.0274(17) 0.0218(17) 0.0206(15) -0.0004(14) 0.0024(13) 0.0005(15)
C25 0.0290(18) 0.0187(17) 0.0279(17) -0.0036(14) -0.0043(14) 0.0009(14)
C26 0.0151(15) 0.0218(17) 0.0346(18) 0.0016(15) -0.0001(13) -0.0018(14)
C27 0.0149(15) 0.0174(16) 0.0247(15) 0.0020(14) 0.0023(12) -0.0014(13)
C31 0.0288(17) 0.0200(16) 0.0187(15) 0.0025(13) 0.0057(13) 0.0014(14)
C32 0.0251(17) 0.0240(18) 0.0182(15) -0.0004(13) 0.0100(13) 0.0024(14)
C33 0.041(2) 0.0209(18) 0.0315(18) -0.0026(15) 0.0198(16) -0.0028(16)
C41 0.0211(16) 0.0239(17) 0.0191(14) -0.0010(14) 0.0066(12) 0.0005(14)
C42 0.0196(16) 0.0302(19) 0.0167(14) 0.0006(14) 0.0045(12) 0.0035(14)
C43 0.0311(19) 0.038(2) 0.0204(16) -0.0084(15) 0.0070(14) -0.0038(16)

loop_
_atom_type_symbol
_atom_type_description
_atom_type_scat_dispersion_real
_atom_type_scat_dispersion_imag
_atom_type_scat_source
C C 0.0033 0 'International Tables Vol C Tables 4.2.6.8 and 6.1.1.4'
H H 0 0 'International Tables Vol C Tables 4.2.6.8 and 6.1.1.4'
N N 0.0061 0 'International Tables Vol C Tables 4.2.6.8 and 6.1.1.4'
O O 0.0106 0 'International Tables Vol C Tables 4.2.6.8 and 6.1.1.4'

loop_
_geom_angle_atom_site_label_1
_geom_angle_atom_site_label_2
_geom_angle_atom_site_label_3
_geom_angle
C3 N1 C2 124.2(3)
C3 N1 C41 118.2(2)
C2 N1 C41 115.5(2)
C6 N2 C5 115.7(3)
C6 N2 C11 127.8(3)
C5 N2 C11 115.8(2)
C8 N3 C7 126.6(3)
C8 N3 C31 117.4(3)
C7 N3 C31 115.8(2)
C1 N4 C10 117.8(3)
C1 N4 C20 122.5(3)
C10 N4 C20 118.1(2)
O1 C1 N4 122.6(3)
O1 C1 C2 120.3(3)
N4 C1 C2 117.2(3)
N1 C2 C1 111.1(3)
N1 C2 H2A 111.0(17)
C1 C2 H2A 111(2)
N1 C2 H2B 108(2)
C1 C2 H2B 109(2)
H2A C2 H2B 106(3)
O2 C3 N1 121.6(3)
O2 C3 C4 120.2(3)
N1 C3 C4 118.0(3)
C3 C4 C5 112.2(3)
C3 C4 H4A 116(2)
C5 C4 H4A 107(2)
C3 C4 H4B 107(2)
C5 C4 H4B 109(2)
H4A C4 H4B 105(3)
N2 C5 C4 112.9(2)
N2 C5 H5A 108(2)
C4 C5 H5A 109(2)
N2 C5 H5B 107(2)
C4 C5 H5B 109(2)
H5A C5 H5B 110(3)
O3 C6 N2 121.4(3)
O3 C6 C7 118.7(3)
N2 C6 C7 119.8(3)
N3 C7 C6 110.5(3)
N3 C7 H7A 106(2)
C6 C7 H7A 112(2)
N3 C7 H7B 107.8(19)
C6 C7 H7B 109(2)
H7A C7 H7B 112(3)
O4 C8 N3 120.7(3)
O4 C8 C9 119.2(3)
N3 C8 C9 120.0(3)
C8 C9 C10 113.1(3)
C8 C9 H9A 105(2)
C10 C9 H9A 105(2)
C8 C9 H9B 112(2)
C10 C9 H9B 112(2)
H9A C9 H9B 110(3)
N4 C10 C9 115.7(2)
N4 C10 H10A 107(2)
C9 C10 H10A 109(2)
N4 C10 H10B 110(2)
C9 C10 H10B 109(2)
H10A C10 H10B 106(3)
N2 C11 C13 112.5(2)
N2 C11 C12 115.0(2)
C13 C11 C12 113.1(3)
N2 C11 H11 105
C13 C11 H11 105
C12 C11 H11 105
C11 C12 H12A 109.5
C11 C12 H12B 109.5
H12A C12 H12B 109.5
C11 C12 H12C 109.5
H12A C12 H12C 109.5
H12B C12 H12C 109.5
C18 C13 C14 118.7(3)
C18 C13 C11 122.4(3)
C14 C13 C11 118.8(3)
C15 C14 C13 120.3(3)
C15 C14 H14 119.9
C13 C14 H14 119.9
C14 C15 C16 120.8(3)
C14 C15 H15 119.6
C16 C15 H15 119.6
C17 C16 C15 119.1(3)
C17 C16 H16 120.5
C15 C16 H16 120.5
C18 C17 C16 120.5(3)
C18 C17 H17 119.7
C16 C17 H17 119.7
C17 C18 C13 120.6(3)
C17 C18 H18 119.7
C13 C18 H18 119.7
N4 C20 C21 111.2(3)
N4 C20 C22 110.6(2)
C21 C20 C22 115.1(2)
N4 C20 H20 106.5
C21 C20 H20 106.5
C22 C20 H20 106.5
C20 C21 H21A 109.5
C20 C21 H21B 109.5
H21A C21 H21B 109.5
C20 C21 H21C 109.5
H21A C21 H21C 109.5
H21B C21 H21C 109.5
C23 C22 C27 118.0(3)
C23 C22 C20 121.4(3)
C27 C22 C20 120.4(3)
C22 C23 C24 121.6(3)
C22 C23 H23 119.2
C24 C23 H23 119.2
C25 C24 C23 119.5(3)
C25 C24 H24 120.2
C23 C24 H24 120.2
C26 C25 C24 119.7(3)
C26 C25 H25 120.2
C24 C25 H25 120.2
C25 C26 C27 120.5(3)
C25 C26 H26 119.8
C27 C26 H26 119.8
C26 C27 C22 120.8(3)
C26 C27 H27 119.6
C22 C27 H27 119.6
N3 C31 C32 110.6(3)
N3 C31 H31A 109.5
C32 C31 H31A 109.5
N3 C31 H31B 109.5
C32 C31 H31B 109.5
H31A C31 H31B 108.1
C33 C32 C31 176.7(4)
C32 C33 H33 180
C42 C41 N1 109.7(3)
C42 C41 H41A 109.7
N1 C41 H41A 109.7
C42 C41 H41B 109.7
N1 C41 H41B 109.7
H41A C41 H41B 108.2
C43 C42 C41 176.1(4)
C42 C43 H43 180

loop_
_geom_bond_atom_site_label_1
_geom_bond_atom_site_label_2
_geom_bond_distance
O1 C1 1.229(4)
O2 C3 1.224(4)
O3 C6 1.234(4)
O4 C8 1.225(4)
N1 C3 1.367(4)
N1 C2 1.454(4)
N1 C41 1.473(4)
N2 C6 1.356(4)
N2 C5 1.470(4)
N2 C11 1.480(4)
N3 C8 1.368(4)
N3 C7 1.458(4)
N3 C31 1.469(4)
N4 C1 1.356(4)
N4 C10 1.475(4)
N4 C20 1.486(4)
C1 C2 1.539(4)
C2 H2A 1.00(3)
C2 H2B 0.95(4)
C3 C4 1.514(5)
C4 C5 1.535(4)
C4 H4A 1.01(4)
C4 H4B 0.98(4)
C5 H5A 1.00(3)
C5 H5B 1.03(3)
C6 C7 1.536(4)
C7 H7A 1.01(4)
C7 H7B 0.96(3)
C8 C9 1.515(4)
C9 C10 1.530(5)
C9 H9A 0.98(4)
C9 H9B 0.96(4)
C10 H10A 0.99(3)
C10 H10B 0.99(3)
C11 C13 1.528(4)
C11 C12 1.537(4)
C11 H11 1
C12 H12A 0.98
C12 H12B 0.98
C12 H12C 0.98
C13 C18 1.391(4)
C13 C14 1.403(5)
C14 C15 1.383(5)
C14 H14 0.95
C15 C16 1.391(5)
C15 H15 0.95
C16 C17 1.388(5)
C16 H16 0.95
C17 C18 1.388(4)
C17 H17 0.95
C18 H18 0.95
C20 C21 1.528(4)
C20 C22 1.535(4)
C20 H20 1
C21 H21A 0.98
C21 H21B 0.98
C21 H21C 0.98
C22 C23 1.390(4)
C22 C27 1.398(4)
C23 C24 1.392(4)
C23 H23 0.95
C24 C25 1.389(5)
C24 H24 0.95
C25 C26 1.384(5)
C25 H25 0.95
C26 C27 1.388(5)
C26 H26 0.95
C27 H27 0.95
C31 C32 1.473(5)
C31 H31A 0.99
C31 H31B 0.99
C32 C33 1.171(5)
C33 H33 0.95
C41 C42 1.469(5)
C41 H41A 0.99
C41 H41B 0.99
C42 C43 1.193(5)
C43 H43 0.95

loop_
_geom_torsion_atom_site_label_1
_geom_torsion_atom_site_label_2
_geom_torsion_atom_site_label_3
_geom_torsion_atom_site_label_4
_geom_torsion
C10 N4 C1 O1 9.8(4)
C20 N4 C1 O1 175.1(3)
C10 N4 C1 C2 -169.1(3)
C20 N4 C1 C2 -3.9(4)
C3 N1 C2 C1 90.3(4)
C41 N1 C2 C1 -73.2(3)
O1 C1 C2 N1 0.2(4)
N4 C1 C2 N1 179.2(3)
C2 N1 C3 O2 -160.1(3)
C41 N1 C3 O2 3.1(5)
C2 N1 C3 C4 25.1(5)
C41 N1 C3 C4 -171.7(3)
O2 C3 C4 C5 50.8(4)
N1 C3 C4 C5 -134.3(3)
C6 N2 C5 C4 69.4(3)
C11 N2 C5 C4 -119.5(3)
C3 C4 C5 N2 50.8(4)
C5 N2 C6 O3 -4.1(4)
C11 N2 C6 O3 -173.9(3)
C5 N2 C6 C7 175.3(3)
C11 N2 C6 C7 5.4(4)
C8 N3 C7 C6 -102.9(4)
C31 N3 C7 C6 71.4(3)
O3 C6 C7 N3 7.3(4)
N2 C6 C7 N3 -172.1(3)
C7 N3 C8 O4 172.9(3)
C31 N3 C8 O4 -1.4(5)
C7 N3 C8 C9 -10.6(5)
C31 N3 C8 C9 175.1(3)
O4 C8 C9 C10 -63.9(4)
N3 C8 C9 C10 119.6(3)
C1 N4 C10 C9 -64.7(4)
C20 N4 C10 C9 129.4(3)
C8 C9 C10 N4 -59.3(4)
C6 N2 C11 C13 78.3(4)
C5 N2 C11 C13 -91.5(3)
C6 N2 C11 C12 -53.2(4)
C5 N2 C11 C12 137.0(3)
N2 C11 C13 C18 -4.4(4)
C12 C11 C13 C18 128.0(3)
N2 C11 C13 C14 172.8(3)
C12 C11 C13 C14 -54.8(4)
C18 C13 C14 C15 -0.6(5)
C11 C13 C14 C15 -177.9(3)
C13 C14 C15 C16 -0.2(5)
C14 C15 C16 C17 0.6(5)
C15 C16 C17 C18 0.0(5)
C16 C17 C18 C13 -0.9(5)
C14 C13 C18 C17 1.2(5)
C11 C13 C18 C17 178.4(3)
C1 N4 C20 C21 137.5(3)
C10 N4 C20 C21 -57.4(3)
C1 N4 C20 C22 -93.4(3)
C10 N4 C20 C22 71.8(3)
N4 C20 C22 C23 24.0(4)
C21 C20 C22 C23 151.1(3)
N4 C20 C22 C27 -161.2(3)
C21 C20 C22 C27 -34.2(4)
C27 C22 C23 C24 -0.9(5)
C20 C22 C23 C24 174.0(3)
C22 C23 C24 C25 0.1(5)
C23 C24 C25 C26 1.5(5)
C24 C25 C26 C27 -2.2(5)
C25 C26 C27 C22 1.4(5)
C23 C22 C27 C26 0.2(5)
C20 C22 C27 C26 -174.8(3)
C8 N3 C31 C32 -106.2(4)
C7 N3 C31 C32 78.9(4)
N3 C31 C32 C33 12(7)
C3 N1 C41 C42 131.8(3)
C2 N1 C41 C42 -63.6(4)
N1 C41 C42 C43 -5(5)
